data_2100765
loop_
_publ_author_name
'Ianelli, S.'
'Nardelli, M.'
'Belletti, D.'
'Jamart-Gregoire, B.'
'Mouaddib, A.'
'Caub\`ere, P.'

_publ_section_title
;
 Synthesis and structure of new bronchospasmolytic agents. I
;
_journal_issue 2
_journal_name_full 'Acta Crystallographica Section B'
_journal_page_first 178
_journal_page_last 185
_journal_paper_doi 10.1107/S0108768191011771
_journal_volume 48
_journal_year 1992
_chemical_formula_moiety 'C17 H25 N1 O2,H2 O1'
_chemical_formula_sum 'C17 H27 N O3'
_chemical_formula_weight 293.4
_space_group_crystal_system monoclinic
_space_group_IT_number 14
_space_group_name_Hall '-P 2ybc'
_space_group_name_H-M_alt 'P 1 21/c 1'
_cell_angle_alpha 90
_cell_angle_beta 110.560(10)
_cell_angle_gamma 90
_cell_formula_units_Z 4
_cell_length_a 10.063(9)
_cell_length_b 19.398(5)
_cell_length_c 8.670(5)
_cell_volume 1584.6(17)
_diffrn_radiation_type Mo
_diffrn_radiation_wavelength 0.70930
_exptl_absorpt_coefficient_mu 0.0778
_exptl_crystal_density_diffrn 1.230
_exptl_crystal_F_000 640
_cod_data_source_file ge0284.cif
_cod_data_source_block ge0284b
_cod_depositor_comments
;
 Updating space group information and adding the symmetry operation list.

 Antanas Vaitkus,
 2018-06-15

 Adding the _atom_site_type_symbol data item.

 Antanas Vaitkus,
 2017-01-18
;
_cod_original_cell_volume 1585(2)
_cod_original_sg_symbol_H-M 'P 21/c'
_cod_original_formula_sum 'C17 H27 N1 O3'
_cod_database_code 2100765

loop_
_space_group_symop_id
_space_group_symop_operation_xyz
1 x,y,z
2 -x,y+1/2,-z+1/2
3 -x,-y,-z
4 x,-y+1/2,z+1/2

loop_
_atom_site_label
_atom_site_type_symbol
_atom_site_fract_x
_atom_site_fract_y
_atom_site_fract_z
_atom_site_U_iso_or_equiv
N N .7071(3) -.12530(10) .4153(3) .0337(10)
O1 O .4991(3) -.00290(10) .2220(3) .0423(9)
O2 O .6824(3) -.27190(10) .4206(3) .0634(12)
O3 O .3141(3) .09930(10) .2569(4) .0568(12)
C1 C .6896(3) .06770(10) .4153(3) .0320(12)
C2 C .7254(4) .0850(2) .5808(4) .0387(14)
C3 C .7855(4) .1480(2) .6431(4) .0444(15)
C4 C .8094(4) .1959(2) .5391(4) .0455(15)
C5 C .7750(4) .1794(2) .3747(4) .0434(15)
C6 C .7163(4) .1161(2) .3096(4) .0360(13)
C7 C .6915(4) .1031(2) .1281(4) .0443(15)
C17 C .8335(4) .0889(2) .1004(4) .0535(17)
C16 C .9280(4) .0328(2) .2078(4) .0475(15)
C11 C .8816(4) -.0413(2) .1593(4) .0469(16)
C10 C .7386(4) -.0629(2) .1698(4) .0380(14)
C9 C .7315(4) -.0576(2) .3462(4) .0334(13)
C8 C .6244(3) -.0037(2) .3653(4) .0329(12)
C15 C .5774(4) -.1610(2) .3128(4) .0423(14)
C14 C .5618(4) -.2277(2) .3950(5) .0584(18)
C13 C .8090(5) -.2376(2) .5205(4) .0571(18)
C12 C .8307(4) -.1708(2) .4438(4) .0430(15)
H2 H .7098(4) .0472(2) .6643(4) ?
H3 H .8177(4) .1598(2) .7729(4) ?
H4 H .8579(4) .2449(2) .5857(4) ?
H5 H .7943(4) .2182(2) .2957(4) ?
H71 H .6180(4) .0610(2) .0832(4) ?
H72 H .6476(4) .1493(2) .0594(4) ?
H81 H .8996(4) .1344(2) .1301(4) ?
H82 H .8070(4) .0767(2) -.0285(4) ?
H91 H .9356(4) .0410(2) .3339(4) ?
H92 H 1.0316(4) .0389(2) .1985(4) ?
H101 H .8694(4) -.0498(2) .0319(4) ?
H102 H .9671(4) -.0729(2) .2373(4) ?
H111 H .6536(4) -.0325(2) .0864(4) ?
H112 H .7245(4) -.1163(2) .1327(4) ?
H12 H .8346(4) -.0423(2) .4306(4) ?
H13 H .5922(3) -.0229(2) .4638(4) ?
H141 H .4858(4) -.1293(2) .2994(4) ?
H142 H .5817(4) -.1723(2) .1926(4) ?
H151 H .4708(4) -.2559(2) .3159(5) ?
H152 H .5486(4) -.2171(2) .5110(5) ?
H161 H .8056(5) -.2258(2) .6408(4) ?
H162 H .8990(5) -.2704(2) .5335(4) ?
H171 H .8506(4) -.1814(2) .3315(4) ?
H172 H .9212(4) -.1446(2) .5297(4) ?
HO1 H .436(4) .0316(19) .227(4) ?
H103 H .357(7) .143(3) .200(7) ?
H203 H .310(5) .108(2) .341(5) ?

loop_
_geom_bond_atom_site_label_1
_geom_bond_atom_site_label_2
_geom_bond_distance
N C9 1.498(4)
N C12 1.474(4)
N C15 1.469(4)
O1 C8 1.426(3)
O2 C13 1.429(4)
O2 C14 1.437(5)
C1 C2 1.392(4)
C1 C6 1.403(5)
C1 C8 1.528(4)
C2 C3 1.386(4)
C3 C4 1.373(5)
C4 C5 1.381(5)
C5 C6 1.393(4)
C6 C7 1.526(4)
C8 C9 1.551(5)
C9 C10 1.559(5)
C10 C11 1.532(6)
C12 C13 1.507(5)
C14 C15 1.512(5)
C7 C17 1.554(6)
C11 C16 1.525(5)
C16 C17 1.528(5)
